data_4105900
loop_
_publ_author_name
'J\'er\^ome Long'
'Fatemah Habib'
'Po-Heng Lin'
'Ilia Korobkov'
'Gary Enright'
'Liviu Ungur'
'Wolfgang Wernsdorfer'
'Liviu F. Chibotaru'
'Muralee Murugesu'

_publ_section_title
;
 Single-Molecule Magnet Behavior for an Antiferromagnetically
 Superexchange-Coupled Dinuclear Dysprosium(III) Complex
;
_journal_name_full 'Journal of the American Chemical Society'
_journal_page_first 5319
_journal_page_last 5328
_journal_paper_doi 10.1021/ja109706y
_journal_volume 133
_journal_year 2011
_chemical_formula_sum 'C40 H46 Ho2 N8 O14'
_chemical_formula_weight 1192.71
_chemical_name_systematic
; 
 ? 
;
_space_group_IT_number 2
_symmetry_cell_setting triclinic
_symmetry_space_group_name_Hall '-P 1'
_symmetry_space_group_name_H-M 'P -1'
_atom_sites_solution_hydrogens geom
_atom_sites_solution_primary direct
_atom_sites_solution_secondary difmap
_audit_creation_method SHELXL-97
_cell_angle_alpha 66.414(2)
_cell_angle_beta 65.1260(10)
_cell_angle_gamma 79.981(2)
_cell_formula_units_Z 1
_cell_length_a 10.5104(4)
_cell_length_b 10.5297(4)
_cell_length_c 11.4828(4)
_cell_measurement_reflns_used 9900
_cell_measurement_temperature 200(2)
_cell_measurement_theta_max 28.31
_cell_measurement_theta_min 2.34
_cell_volume 1056.59(7)
_computing_cell_refinement 'APEX II, Bruker (2009)'
_computing_data_collection 'APEX II, Bruker (2009)'
_computing_data_reduction 'XPREP, Bruker (2009)'
_computing_molecular_graphics 'SHELXTL, Bruker (2004)'
_computing_publication_material 'SHELXTL, Bruker (2004)'
_computing_structure_refinement 'SHELXL-97 (Sheldrick, 2008)'
_computing_structure_solution 'SHELXS-97 (Sheldrick, 2008)'
_diffrn_ambient_temperature 200(2)
_diffrn_measured_fraction_theta_full 0.983
_diffrn_measured_fraction_theta_max 0.983
_diffrn_measurement_device_type 'Bruker APEX-II CCD'
_diffrn_measurement_method '\f and \w scans'
_diffrn_radiation_monochromator graphite
_diffrn_radiation_source 'fine-focus sealed tube'
_diffrn_radiation_type MoK\a
_diffrn_radiation_wavelength 0.71073
_diffrn_reflns_av_R_equivalents 0.0139
_diffrn_reflns_av_sigmaI/netI 0.0132
_diffrn_reflns_limit_h_max 13
_diffrn_reflns_limit_h_min -13
_diffrn_reflns_limit_k_max 14
_diffrn_reflns_limit_k_min -13
_diffrn_reflns_limit_l_max 15
_diffrn_reflns_limit_l_min -15
_diffrn_reflns_number 16595
_diffrn_reflns_theta_full 28.31
_diffrn_reflns_theta_max 28.31
_diffrn_reflns_theta_min 2.11
_exptl_absorpt_coefficient_mu 3.795
_exptl_absorpt_correction_T_max 0.5174
_exptl_absorpt_correction_T_min 0.5029
_exptl_absorpt_correction_type multi-scan
_exptl_absorpt_process_details 'SADABS, Bruker (2003)'
_exptl_crystal_colour yellow
_exptl_crystal_density_diffrn 1.874
_exptl_crystal_description block
_exptl_crystal_F_000 588
_exptl_crystal_size_max 0.21
_exptl_crystal_size_mid 0.21
_exptl_crystal_size_min 0.20
_refine_diff_density_max 0.395
_refine_diff_density_min -0.781
_refine_diff_density_rms 0.090
_refine_ls_extinction_method none
_refine_ls_goodness_of_fit_ref 1.057
_refine_ls_hydrogen_treatment constr
_refine_ls_matrix_type full
_refine_ls_number_parameters 289
_refine_ls_number_reflns 5157
_refine_ls_number_restraints 0
_refine_ls_restrained_S_all 1.057
_refine_ls_R_factor_all 0.0131
_refine_ls_R_factor_gt 0.0130
_refine_ls_shift/su_max 0.002
_refine_ls_shift/su_mean 0.000
_refine_ls_structure_factor_coef Fsqd
_refine_ls_weighting_details 'calc w=1/[\s^2^(Fo^2^)+(0.0218P)^2^+0.3973P] where P=(Fo^2^+2Fc^2^)/3'
_refine_ls_weighting_scheme calc
_refine_ls_wR_factor_gt 0.0346
_refine_ls_wR_factor_ref 0.0347
_reflns_number_gt 5109
_reflns_number_total 5157
_reflns_threshold_expression >2sigma(I)
_cod_data_source_file ja109706y_si_mm002.cif
_cod_data_source_block mm002
_cod_database_code 4105900

loop_
_symmetry_equiv_pos_as_xyz
'x, y, z'
'-x, -y, -z'

loop_
_atom_site_label
_atom_site_type_symbol
_atom_site_fract_x
_atom_site_fract_y
_atom_site_fract_z
_atom_site_U_iso_or_equiv
_atom_site_adp_type
_atom_site_occupancy
_atom_site_symmetry_multiplicity
_atom_site_calc_flag
_atom_site_refinement_flags
Ho1 Ho 0.414833(6) 0.854317(6) 0.504937(5) 0.01624(3) Uani 1 1 d .
N1 N 0.20284(13) 0.98648(14) 0.61018(13) 0.0224(2) Uani 1 1 d .
N2 N 0.26166(14) 0.71379(14) 0.74905(13) 0.0222(2) Uani 1 1 d .
H2A H 0.2958 0.7271 0.8060 0.027 Uiso 1 1 calc R
N3 N 0.51119(14) 0.61757(14) 0.59559(13) 0.0228(2) Uani 1 1 d .
N4 N 0.25357(15) 0.81236(16) 0.37453(14) 0.0256(3) Uani 1 1 d .
O1 O 0.46244(11) 1.09058(11) 0.39589(10) 0.01839(19) Uani 1 1 d .
O2 O 0.57789(12) 1.22029(14) 0.12191(12) 0.0301(3) Uani 1 1 d .
O3 O 0.59087(12) 0.82174(12) 0.33048(11) 0.0262(2) Uani 1 1 d .
O4 O 0.80483(14) 0.92459(14) 0.06964(12) 0.0320(3) Uani 1 1 d .
O5 O 0.31606(14) 0.92485(13) 0.32516(13) 0.0324(3) Uani 1 1 d .
O6 O 0.25489(14) 0.72743(13) 0.49090(13) 0.0315(3) Uani 1 1 d .
O7 O 0.19471(18) 0.78403(18) 0.31705(16) 0.0479(4) Uani 1 1 d .
C1 C 0.38063(15) 1.17336(15) 0.33159(15) 0.0180(3) Uani 1 1 d .
C2 C 0.43826(16) 1.24592(17) 0.18767(15) 0.0226(3) Uani 1 1 d .
C3 C 0.35660(19) 1.33648(19) 0.12063(17) 0.0296(3) Uani 1 1 d .
H3A H 0.3973 1.3848 0.0237 0.035 Uiso 1 1 calc R
C4 C 0.21560(19) 1.35743(19) 0.19384(19) 0.0320(4) Uani 1 1 d .
H4A H 0.1608 1.4215 0.1477 0.038 Uiso 1 1 calc R
C5 C 0.15628(17) 1.28435(18) 0.33388(18) 0.0273(3) Uani 1 1 d .
H5A H 0.0602 1.2986 0.3844 0.033 Uiso 1 1 calc R
C6 C 0.23618(15) 1.18940(16) 0.40231(15) 0.0207(3) Uani 1 1 d .
C7 C 0.6305(2) 1.2542(2) -0.02251(18) 0.0384(4) Uani 1 1 d .
H7A H 0.7307 1.2315 -0.0564 0.058 Uiso 1 1 calc R
H7B H 0.6169 1.3536 -0.0680 0.058 Uiso 1 1 calc R
H7C H 0.5802 1.2011 -0.0430 0.058 Uiso 1 1 calc R
C8 C 0.16223(16) 1.10602(17) 0.54790(16) 0.0232(3) Uani 1 1 d .
H8A H 0.0787 1.1432 0.5993 0.028 Uiso 1 1 calc R
C9 C 0.11532(18) 0.91680(18) 0.75683(16) 0.0290(3) Uani 1 1 d .
H9A H 0.0183 0.9537 0.7774 0.035 Uiso 1 1 calc R
H9B H 0.1530 0.9338 0.8151 0.035 Uiso 1 1 calc R
C10 C 0.11571(17) 0.76301(18) 0.78755(16) 0.0265(3) Uani 1 1 d .
H10A H 0.0615 0.7132 0.8869 0.032 Uiso 1 1 calc R
H10B H 0.0719 0.7454 0.7342 0.032 Uiso 1 1 calc R
C11 C 0.27467(18) 0.56442(17) 0.77440(16) 0.0269(3) Uani 1 1 d .
H11A H 0.2361 0.5438 0.7187 0.032 Uiso 1 1 calc R
H11B H 0.2210 0.5110 0.8730 0.032 Uiso 1 1 calc R
C12 C 0.4276(2) 0.52361(18) 0.73536(17) 0.0303(3) Uani 1 1 d .
H12A H 0.4612 0.5280 0.8023 0.036 Uiso 1 1 calc R
H12B H 0.4394 0.4272 0.7383 0.036 Uiso 1 1 calc R
C13 C 0.63662(18) 0.57503(16) 0.54271(17) 0.0248(3) Uani 1 1 d .
H13A H 0.6623 0.4883 0.5978 0.030 Uiso 1 1 calc R
C14 C 0.71351(17) 0.76177(17) 0.30732(16) 0.0225(3) Uani 1 1 d .
C15 C 0.74336(17) 0.64405(16) 0.40878(16) 0.0231(3) Uani 1 1 d .
C16 C 0.88053(18) 0.58886(18) 0.38287(19) 0.0289(3) Uani 1 1 d .
H16A H 0.8985 0.5095 0.4518 0.035 Uiso 1 1 calc R
C17 C 0.98809(18) 0.6490(2) 0.2589(2) 0.0331(4) Uani 1 1 d .
H17A H 1.0813 0.6150 0.2437 0.040 Uiso 1 1 calc R
C18 C 0.95948(18) 0.7605(2) 0.15542(19) 0.0324(4) Uani 1 1 d .
H18A H 1.0338 0.8010 0.0689 0.039 Uiso 1 1 calc R
C19 C 0.82524(17) 0.81315(18) 0.17623(16) 0.0257(3) Uani 1 1 d .
C20 C 0.7062(3) 0.8996(3) 0.0260(2) 0.0483(5) Uani 1 1 d .
H20A H 0.6975 0.9825 -0.0500 0.072 Uiso 1 1 calc R
H20B H 0.6148 0.8778 0.1032 0.072 Uiso 1 1 calc R
H20C H 0.7386 0.8214 -0.0055 0.072 Uiso 1 1 calc R

loop_
_atom_site_aniso_label
_atom_site_aniso_U_11
_atom_site_aniso_U_22
_atom_site_aniso_U_33
_atom_site_aniso_U_23
_atom_site_aniso_U_13
_atom_site_aniso_U_12
Ho1 0.01622(4) 0.01736(4) 0.01434(4) -0.00422(3) -0.00569(3) -0.00270(2)
N1 0.0195(6) 0.0258(6) 0.0179(6) -0.0069(5) -0.0033(5) -0.0041(5)
N2 0.0243(6) 0.0235(6) 0.0180(6) -0.0055(5) -0.0066(5) -0.0072(5)
N3 0.0264(6) 0.0198(6) 0.0198(6) -0.0032(5) -0.0089(5) -0.0042(5)
N4 0.0251(6) 0.0318(7) 0.0254(6) -0.0129(6) -0.0117(5) -0.0018(5)
O1 0.0176(5) 0.0193(5) 0.0177(5) -0.0033(4) -0.0089(4) -0.0021(4)
O2 0.0221(5) 0.0460(7) 0.0191(5) -0.0087(5) -0.0071(4) -0.0029(5)
O3 0.0254(5) 0.0277(6) 0.0198(5) -0.0079(4) -0.0060(4) 0.0044(4)
O4 0.0337(6) 0.0348(7) 0.0226(5) -0.0066(5) -0.0077(5) -0.0064(5)
O5 0.0419(7) 0.0278(6) 0.0312(6) -0.0042(5) -0.0211(5) -0.0073(5)
O6 0.0389(7) 0.0317(6) 0.0259(6) -0.0043(5) -0.0157(5) -0.0123(5)
O7 0.0552(9) 0.0626(10) 0.0434(8) -0.0193(7) -0.0295(7) -0.0154(8)
C1 0.0202(6) 0.0168(6) 0.0188(6) -0.0054(5) -0.0100(5) -0.0007(5)
C2 0.0221(7) 0.0254(7) 0.0202(7) -0.0054(6) -0.0092(6) -0.0040(6)
C3 0.0335(8) 0.0307(8) 0.0225(7) -0.0029(6) -0.0153(7) -0.0007(7)
C4 0.0340(9) 0.0311(9) 0.0326(8) -0.0068(7) -0.0218(7) 0.0074(7)
C5 0.0239(7) 0.0297(8) 0.0317(8) -0.0131(7) -0.0147(6) 0.0067(6)
C6 0.0202(7) 0.0220(7) 0.0220(7) -0.0092(6) -0.0094(6) 0.0010(5)
C7 0.0332(9) 0.0526(12) 0.0236(8) -0.0106(8) -0.0082(7) -0.0019(8)
C8 0.0180(7) 0.0292(8) 0.0234(7) -0.0129(6) -0.0057(6) -0.0005(6)
C9 0.0277(8) 0.0313(8) 0.0181(7) -0.0087(6) 0.0013(6) -0.0038(6)
C10 0.0220(7) 0.0319(8) 0.0191(7) -0.0071(6) -0.0005(5) -0.0092(6)
C11 0.0315(8) 0.0220(7) 0.0215(7) -0.0021(6) -0.0072(6) -0.0091(6)
C12 0.0355(9) 0.0227(8) 0.0225(8) 0.0015(6) -0.0092(7) -0.0054(7)
C13 0.0329(8) 0.0185(7) 0.0251(7) -0.0071(6) -0.0142(6) 0.0005(6)
C14 0.0239(7) 0.0233(7) 0.0219(7) -0.0113(6) -0.0074(6) -0.0006(6)
C15 0.0244(7) 0.0221(7) 0.0248(7) -0.0111(6) -0.0095(6) 0.0010(6)
C16 0.0274(8) 0.0285(8) 0.0364(9) -0.0162(7) -0.0151(7) 0.0043(6)
C17 0.0232(8) 0.0395(10) 0.0420(10) -0.0234(8) -0.0111(7) 0.0039(7)
C18 0.0245(8) 0.0418(10) 0.0314(8) -0.0200(8) -0.0037(6) -0.0039(7)
C19 0.0281(8) 0.0277(8) 0.0222(7) -0.0114(6) -0.0073(6) -0.0033(6)
C20 0.0590(14) 0.0549(13) 0.0345(10) -0.0052(9) -0.0270(10) -0.0131(11)

loop_
_atom_type_symbol
_atom_type_description
_atom_type_scat_dispersion_real
_atom_type_scat_dispersion_imag
_atom_type_scat_source
C C 0.0033 0.0016 'International Tables Vol C Tables 4.2.6.8 and 6.1.1.4'
H H 0.0000 0.0000 'International Tables Vol C Tables 4.2.6.8 and 6.1.1.4'
N N 0.0061 0.0033 'International Tables Vol C Tables 4.2.6.8 and 6.1.1.4'
O O 0.0106 0.0060 'International Tables Vol C Tables 4.2.6.8 and 6.1.1.4'
Ho Ho -0.2175 4.6783 'International Tables Vol C Tables 4.2.6.8 and 6.1.1.4'

loop_
_geom_angle_atom_site_label_1
_geom_angle_atom_site_label_2
_geom_angle_atom_site_label_3
_geom_angle
_geom_angle_site_symmetry_1
_geom_angle_site_symmetry_3
O3 Ho1 O1 99.21(4) . 2_676
O3 Ho1 O1 88.50(4) . .
O1 Ho1 O1 71.83(4) 2_676 .
O3 Ho1 O6 92.99(5) . .
O1 Ho1 O6 157.35(4) 2_676 .
O1 Ho1 O6 127.86(4) . .
O3 Ho1 O5 77.06(4) . .
O1 Ho1 O5 149.62(4) 2_676 .
O1 Ho1 O5 77.91(4) . .
O6 Ho1 O5 52.02(4) . .
O3 Ho1 N3 73.04(4) . .
O1 Ho1 N3 82.59(4) 2_676 .
O1 Ho1 N3 145.63(4) . .
O6 Ho1 N3 82.82(4) . .
O5 Ho1 N3 123.49(4) . .
O3 Ho1 N2 138.61(4) . .
O1 Ho1 N2 85.18(4) 2_676 .
O1 Ho1 N2 131.04(4) . .
O6 Ho1 N2 73.15(4) . .
O5 Ho1 N2 117.79(4) . .
N3 Ho1 N2 66.73(4) . .
O3 Ho1 N1 152.93(4) . .
O1 Ho1 N1 90.98(4) 2_676 .
O1 Ho1 N1 70.87(4) . .
O6 Ho1 N1 86.58(5) . .
O5 Ho1 N1 81.49(4) . .
N3 Ho1 N1 133.50(4) . .
N2 Ho1 N1 66.85(4) . .
O3 Ho1 N4 82.69(4) . .
O1 Ho1 N4 174.63(4) 2_676 .
O1 Ho1 N4 103.29(4) . .
O6 Ho1 N4 26.28(4) . .
O5 Ho1 N4 25.86(4) . .
N3 Ho1 N4 102.78(4) . .
N2 Ho1 N4 96.73(4) . .
N1 Ho1 N4 85.19(4) . .
O3 Ho1 Ho1 94.71(3) . 2_676
O1 Ho1 Ho1 36.10(3) 2_676 2_676
O1 Ho1 Ho1 35.73(2) . 2_676
O6 Ho1 Ho1 161.39(3) . 2_676
O5 Ho1 Ho1 113.60(3) . 2_676
N3 Ho1 Ho1 115.64(3) . 2_676
N2 Ho1 Ho1 110.83(3) . 2_676
N1 Ho1 Ho1 78.89(3) . 2_676
N4 Ho1 Ho1 138.97(3) . 2_676
C8 N1 C9 116.92(13) . .
C8 N1 Ho1 126.43(10) . .
C9 N1 Ho1 116.62(10) . .
C10 N2 C11 113.00(13) . .
C10 N2 Ho1 112.30(9) . .
C11 N2 Ho1 111.43(9) . .
C13 N3 C12 114.38(14) . .
C13 N3 Ho1 126.46(11) . .
C12 N3 Ho1 118.18(10) . .
O7 N4 O5 122.88(15) . .
O7 N4 O6 121.11(15) . .
O5 N4 O6 116.01(13) . .
O7 N4 Ho1 173.46(13) . .
O5 N4 Ho1 59.91(8) . .
O6 N4 Ho1 56.51(7) . .
C1 O1 Ho1 128.36(9) . 2_676
C1 O1 Ho1 118.52(9) . .
Ho1 O1 Ho1 108.17(4) 2_676 .
C2 O2 C7 117.66(13) . .
C14 O3 Ho1 137.77(10) . .
C19 O4 C20 113.93(15) . .
N4 O5 Ho1 94.23(9) . .
N4 O6 Ho1 97.21(9) . .
O1 C1 C2 120.12(13) . .
O1 C1 C6 122.31(13) . .
C2 C1 C6 117.56(13) . .
O2 C2 C3 123.77(14) . .
O2 C2 C1 115.41(13) . .
C3 C2 C1 120.82(15) . .
C2 C3 C4 120.70(15) . .
C5 C4 C3 119.36(15) . .
C4 C5 C6 120.62(15) . .
C5 C6 C1 120.70(14) . .
C5 C6 C8 117.18(14) . .
C1 C6 C8 122.10(13) . .
N1 C8 C6 124.13(14) . .
N1 C9 C10 108.57(13) . .
N2 C10 C9 108.31(13) . .
N2 C11 C12 108.85(13) . .
N3 C12 C11 110.11(13) . .
N3 C13 C15 127.39(15) . .
O3 C14 C15 122.80(14) . .
O3 C14 C19 120.54(15) . .
C15 C14 C19 116.66(14) . .
C16 C15 C14 120.91(15) . .
C16 C15 C13 116.80(15) . .
C14 C15 C13 122.29(14) . .
C17 C16 C15 120.46(16) . .
C16 C17 C18 119.41(16) . .
C19 C18 C17 121.24(17) . .
O4 C19 C18 118.11(15) . .
O4 C19 C14 120.80(15) . .
C18 C19 C14 120.88(16) . .

loop_
_geom_bond_atom_site_label_1
_geom_bond_atom_site_label_2
_geom_bond_distance
_geom_bond_site_symmetry_2
Ho1 O3 2.1829(11) .
Ho1 O1 2.3070(10) 2_676
Ho1 O1 2.3282(11) .
Ho1 O6 2.4123(12) .
Ho1 O5 2.4897(12) .
Ho1 N3 2.5011(13) .
Ho1 N2 2.5203(13) .
Ho1 N1 2.5225(13) .
Ho1 N4 2.8697(13) .
Ho1 Ho1 3.75402(17) 2_676
N1 C8 1.276(2) .
N1 C9 1.4708(19) .
N2 C10 1.467(2) .
N2 C11 1.473(2) .
N3 C13 1.283(2) .
N3 C12 1.474(2) .
N4 O7 1.2135(18) .
N4 O5 1.2553(19) .
N4 O6 1.2808(19) .
O1 C1 1.3426(17) .
O1 Ho1 2.3070(10) 2_676
O2 C2 1.3747(19) .
O2 C7 1.416(2) .
O3 C14 1.3015(19) .
O4 C19 1.380(2) .
O4 C20 1.426(2) .
C1 C2 1.411(2) .
C1 C6 1.406(2) .
C2 C3 1.386(2) .
C3 C4 1.392(3) .
C4 C5 1.378(2) .
C5 C6 1.399(2) .
C6 C8 1.463(2) .
C9 C10 1.513(2) .
C11 C12 1.509(3) .
C13 C15 1.446(2) .
C14 C15 1.417(2) .
C14 C19 1.421(2) .
C15 C16 1.411(2) .
C16 C17 1.371(3) .
C17 C18 1.393(3) .
C18 C19 1.380(2) .

loop_
_geom_torsion_atom_site_label_1
_geom_torsion_atom_site_label_2
_geom_torsion_atom_site_label_3
_geom_torsion_atom_site_label_4
_geom_torsion
_geom_torsion_site_symmetry_1
_geom_torsion_site_symmetry_4
O3 Ho1 N1 C8 -9.23(19) . .
O1 Ho1 N1 C8 103.43(13) 2_676 .
O1 Ho1 N1 C8 33.07(13) . .
O6 Ho1 N1 C8 -99.11(13) . .
O5 Ho1 N1 C8 -47.01(13) . .
N3 Ho1 N1 C8 -175.85(12) . .
N2 Ho1 N1 C8 -172.23(14) . .
N4 Ho1 N1 C8 -72.79(13) . .
Ho1 Ho1 N1 C8 69.21(13) 2_676 .
O3 Ho1 N1 C9 168.82(11) . .
O1 Ho1 N1 C9 -78.52(11) 2_676 .
O1 Ho1 N1 C9 -148.88(12) . .
O6 Ho1 N1 C9 78.94(11) . .
O5 Ho1 N1 C9 131.03(12) . .
N3 Ho1 N1 C9 2.19(14) . .
N2 Ho1 N1 C9 5.81(11) . .
N4 Ho1 N1 C9 105.25(11) . .
Ho1 Ho1 N1 C9 -112.74(11) 2_676 .
O3 Ho1 N2 C10 -143.29(10) . .
O1 Ho1 N2 C10 118.24(10) 2_676 .
O1 Ho1 N2 C10 57.48(11) . .
O6 Ho1 N2 C10 -68.43(10) . .
O5 Ho1 N2 C10 -40.86(11) . .
N3 Ho1 N2 C10 -157.76(11) . .
N1 Ho1 N2 C10 25.10(10) . .
N4 Ho1 N2 C10 -56.71(10) . .
Ho1 Ho1 N2 C10 92.35(10) 2_676 .
O3 Ho1 N2 C11 -15.37(13) . .
O1 Ho1 N2 C11 -113.84(10) 2_676 .
O1 Ho1 N2 C11 -174.61(9) . .
O6 Ho1 N2 C11 59.49(10) . .
O5 Ho1 N2 C11 87.06(11) . .
N3 Ho1 N2 C11 -29.84(10) . .
N1 Ho1 N2 C11 153.02(11) . .
N4 Ho1 N2 C11 71.21(10) . .
Ho1 Ho1 N2 C11 -139.73(9) 2_676 .
O3 Ho1 N3 C13 24.55(13) . .
O1 Ho1 N3 C13 -77.48(13) 2_676 .
O1 Ho1 N3 C13 -35.81(16) . .
O6 Ho1 N3 C13 119.90(13) . .
O5 Ho1 N3 C13 85.69(14) . .
N2 Ho1 N3 C13 -165.40(14) . .
N1 Ho1 N3 C13 -161.77(12) . .
N4 Ho1 N3 C13 102.69(13) . .
Ho1 Ho1 N3 C13 -62.52(13) 2_676 .
O3 Ho1 N3 C12 -167.50(12) . .
O1 Ho1 N3 C12 90.48(12) 2_676 .
O1 Ho1 N3 C12 132.14(11) . .
O6 Ho1 N3 C12 -72.14(12) . .
O5 Ho1 N3 C12 -106.35(12) . .
N2 Ho1 N3 C12 2.56(11) . .
N1 Ho1 N3 C12 6.18(14) . .
N4 Ho1 N3 C12 -89.35(12) . .
Ho1 Ho1 N3 C12 105.44(11) 2_676 .
O3 Ho1 N4 O7 41.7(11) . .
O1 Ho1 N4 O7 152.8(10) 2_676 .
O1 Ho1 N4 O7 128.4(11) . .
O6 Ho1 N4 O7 -70.6(11) . .
O5 Ho1 N4 O7 117.0(12) . .
N3 Ho1 N4 O7 -29.0(11) . .
N2 Ho1 N4 O7 -96.6(11) . .
N1 Ho1 N4 O7 -162.6(11) . .
Ho1 Ho1 N4 O7 130.5(11) 2_676 .
O3 Ho1 N4 O5 -75.34(10) . .
O1 Ho1 N4 O5 35.8(4) 2_676 .
O1 Ho1 N4 O5 11.37(10) . .
O6 Ho1 N4 O5 172.42(16) . .
N3 Ho1 N4 O5 -146.03(10) . .
N2 Ho1 N4 O5 146.38(10) . .
N1 Ho1 N4 O5 80.40(10) . .
Ho1 Ho1 N4 O5 13.44(12) 2_676 .
O3 Ho1 N4 O6 112.24(10) . .
O1 Ho1 N4 O6 -136.7(4) 2_676 .
O1 Ho1 N4 O6 -161.06(9) . .
O5 Ho1 N4 O6 -172.42(15) . .
N3 Ho1 N4 O6 41.55(10) . .
N2 Ho1 N4 O6 -26.05(10) . .
N1 Ho1 N4 O6 -92.02(10) . .
Ho1 Ho1 N4 O6 -158.98(8) 2_676 .
O3 Ho1 O1 C1 102.64(10) . .
O1 Ho1 O1 C1 -157.16(12) 2_676 .
O6 Ho1 O1 C1 10.02(12) . .
O5 Ho1 O1 C1 25.55(10) . .
N3 Ho1 O1 C1 158.90(9) . .
N2 Ho1 O1 C1 -90.93(10) . .
N1 Ho1 O1 C1 -59.52(10) . .
N4 Ho1 O1 C1 20.50(10) . .
Ho1 Ho1 O1 C1 -157.16(12) 2_676 .
O3 Ho1 O1 Ho1 -100.20(5) . 2_676
O1 Ho1 O1 Ho1 0.0 2_676 2_676
O6 Ho1 O1 Ho1 167.18(4) . 2_676
O5 Ho1 O1 Ho1 -177.29(5) . 2_676
N3 Ho1 O1 Ho1 -43.93(9) . 2_676
N2 Ho1 O1 Ho1 66.24(6) . 2_676
N1 Ho1 O1 Ho1 97.64(5) . 2_676
N4 Ho1 O1 Ho1 177.67(4) . 2_676
O1 Ho1 O3 C14 42.81(16) 2_676 .
O1 Ho1 O3 C14 114.13(16) . .
O6 Ho1 O3 C14 -118.04(16) . .
O5 Ho1 O3 C14 -167.93(17) . .
N3 Ho1 O3 C14 -36.47(16) . .
N2 Ho1 O3 C14 -50.35(19) . .
N1 Ho1 O3 C14 153.63(14) . .
N4 Ho1 O3 C14 -142.27(16) . .
Ho1 Ho1 O3 C14 78.92(16) 2_676 .
O7 N4 O5 Ho1 -173.06(15) . .
O6 N4 O5 Ho1 7.03(14) . .
O3 Ho1 O5 N4 100.07(10) . .
O1 Ho1 O5 N4 -173.79(8) 2_676 .
O1 Ho1 O5 N4 -168.69(10) . .
O6 Ho1 O5 N4 -4.25(9) . .
N3 Ho1 O5 N4 40.80(11) . .
N2 Ho1 O5 N4 -38.43(11) . .
N1 Ho1 O5 N4 -96.55(10) . .
Ho1 Ho1 O5 N4 -170.42(8) 2_676 .
O7 N4 O6 Ho1 172.79(15) . .
O5 N4 O6 Ho1 -7.29(15) . .
O3 Ho1 O6 N4 -66.83(10) . .
O1 Ho1 O6 N4 170.40(9) 2_676 .
O1 Ho1 O6 N4 23.59(11) . .
O5 Ho1 O6 N4 4.18(9) . .
N3 Ho1 O6 N4 -139.31(10) . .
N2 Ho1 O6 N4 152.89(10) . .
N1 Ho1 O6 N4 86.06(10) . .
Ho1 Ho1 O6 N4 47.54(16) 2_676 .
Ho1 O1 C1 C2 91.39(15) 2_676 .
Ho1 O1 C1 C2 -116.66(13) . .
Ho1 O1 C1 C6 -89.91(16) 2_676 .
Ho1 O1 C1 C6 62.04(16) . .
C7 O2 C2 C3 -19.3(2) . .
C7 O2 C2 C1 160.98(16) . .
O1 C1 C2 O2 2.6(2) . .
C6 C1 C2 O2 -176.12(13) . .
O1 C1 C2 C3 -177.14(15) . .
C6 C1 C2 C3 4.1(2) . .
O2 C2 C3 C4 179.97(16) . .
C1 C2 C3 C4 -0.3(3) . .
C2 C3 C4 C5 -1.7(3) . .
C3 C4 C5 C6 -0.3(3) . .
C4 C5 C6 C1 4.3(2) . .
C4 C5 C6 C8 -173.97(16) . .
O1 C1 C6 C5 175.18(14) . .
C2 C1 C6 C5 -6.1(2) . .
O1 C1 C6 C8 -6.6(2) . .
C2 C1 C6 C8 172.10(14) . .
C9 N1 C8 C6 -179.74(14) . .
Ho1 N1 C8 C6 -1.7(2) . .
C5 C6 C8 N1 153.43(16) . .
C1 C6 C8 N1 -24.8(2) . .
C8 N1 C9 C10 143.81(15) . .
Ho1 N1 C9 C10 -34.42(17) . .
C11 N2 C10 C9 -179.86(13) . .
Ho1 N2 C10 C9 -52.77(14) . .
N1 C9 C10 N2 56.71(17) . .
C10 N2 C11 C12 -178.44(13) . .
Ho1 N2 C11 C12 54.02(14) . .
C13 N3 C12 C11 -166.59(14) . .
Ho1 N3 C12 C11 24.03(18) . .
N2 C11 C12 N3 -50.74(18) . .
C12 N3 C13 C15 -179.52(16) . .
Ho1 N3 C13 C15 -11.2(2) . .
Ho1 O3 C14 C15 30.2(2) . .
Ho1 O3 C14 C19 -149.75(13) . .
O3 C14 C15 C16 -174.96(15) . .
C19 C14 C15 C16 5.0(2) . .
O3 C14 C15 C13 4.9(2) . .
C19 C14 C15 C13 -175.14(14) . .
N3 C13 C15 C16 169.35(16) . .
N3 C13 C15 C14 -10.5(3) . .
C14 C15 C16 C17 0.5(2) . .
C13 C15 C16 C17 -179.38(15) . .
C15 C16 C17 C18 -3.7(3) . .
C16 C17 C18 C19 1.2(3) . .
C20 O4 C19 C18 122.06(19) . .
C20 O4 C19 C14 -63.2(2) . .
C17 C18 C19 O4 179.36(16) . .
C17 C18 C19 C14 4.6(3) . .
O3 C14 C19 O4 -2.2(2) . .
C15 C14 C19 O4 177.88(14) . .
O3 C14 C19 C18 172.46(15) . .
C15 C14 C19 C18 -7.5(2) . .
